data_4325626
loop_
_publ_author_name
'Galina V. Romanenko'
'Ksenia Yu. Maryunina'
'Artem S. Bogomyakov'
'Renad Z. Sagdeev'
'Victor I. Ovcharenko'

_publ_section_title
;
 Relationship between the Thermally Induced Reorientations of Aromatic
 Solvate Molecules in Cu(hfac)2- Nitroxide Breathing Crystals and the
 Character of the Magnetic Anomaly
;
_journal_name_full 'Inorganic Chemistry'
_journal_page_first 6597
_journal_page_last 6609
_journal_paper_doi 10.1021/ic200444e
_journal_volume 50
_journal_year 2011
_chemical_formula_sum 'C28 H30 Cu F12 N4 O6'
_chemical_formula_weight 810.10
_chemical_name_systematic
; 
 ? 
;
_space_group_IT_number 2
_symmetry_cell_setting triclinic
_symmetry_space_group_name_Hall '-P 1'
_symmetry_space_group_name_H-M 'P -1'
_atom_sites_solution_hydrogens geom
_atom_sites_solution_primary direct
_atom_sites_solution_secondary difmap
_audit_creation_method SHELXL-97
_cell_angle_alpha 100.267(2)
_cell_angle_beta 101.958(3)
_cell_angle_gamma 103.382(3)
_cell_formula_units_Z 2
_cell_length_a 10.2641(18)
_cell_length_b 13.099(2)
_cell_length_c 13.959(2)
_cell_measurement_reflns_used 4536
_cell_measurement_temperature 190(2)
_cell_measurement_theta_max 25.96
_cell_measurement_theta_min 2.29
_cell_volume 1735.0(5)
_computing_cell_refinement 'Bruker SMART'
_computing_data_collection 'Bruker SMART'
_computing_data_reduction 'Bruker SAINT'
_computing_molecular_graphics 'Bruker SHELXTL'
_computing_publication_material 'Bruker SHELXTL'
_computing_structure_refinement 'SHELXL-97 (Sheldrick, 1997)'
_computing_structure_solution 'SHELXS-97 (Sheldrick, 1990)'
_diffrn_ambient_temperature 190(2)
_diffrn_measured_fraction_theta_full 0.978
_diffrn_measured_fraction_theta_max 0.978
_diffrn_measurement_device_type 'CCD area detector'
_diffrn_measurement_method 'phi and omega scans'
_diffrn_radiation_monochromator graphite
_diffrn_radiation_source 'fine-focus sealed tube'
_diffrn_radiation_type MoK\a
_diffrn_radiation_wavelength 0.71073
_diffrn_reflns_av_R_equivalents 0.0252
_diffrn_reflns_av_sigmaI/netI 0.0418
_diffrn_reflns_limit_h_max 12
_diffrn_reflns_limit_h_min -12
_diffrn_reflns_limit_k_max 16
_diffrn_reflns_limit_k_min -16
_diffrn_reflns_limit_l_max 17
_diffrn_reflns_limit_l_min -16
_diffrn_reflns_number 14245
_diffrn_reflns_theta_full 26.40
_diffrn_reflns_theta_max 26.40
_diffrn_reflns_theta_min 1.97
_exptl_absorpt_coefficient_mu 0.739
_exptl_absorpt_correction_type none
_exptl_crystal_colour black
_exptl_crystal_density_diffrn 1.551
_exptl_crystal_description bulk
_exptl_crystal_F_000 822
_refine_diff_density_max 0.740
_refine_diff_density_min -0.582
_refine_diff_density_rms 0.069
_refine_ls_extinction_method none
_refine_ls_goodness_of_fit_ref 1.040
_refine_ls_hydrogen_treatment constr
_refine_ls_matrix_type fullcycle
_refine_ls_number_parameters 570
_refine_ls_number_reflns 6955
_refine_ls_number_restraints 0
_refine_ls_restrained_S_all 1.040
_refine_ls_R_factor_all 0.0707
_refine_ls_R_factor_gt 0.0552
_refine_ls_shift/su_max 0.001
_refine_ls_shift/su_mean 0.000
_refine_ls_structure_factor_coef Fsqd
_refine_ls_weighting_details 'calc w=1/[\s^2^(Fo^2^)+(0.0814P)^2^+1.1128P] where P=(Fo^2^+2Fc^2^)/3'
_refine_ls_weighting_scheme calc
_refine_ls_wR_factor_gt 0.1455
_refine_ls_wR_factor_ref 0.1550
_reflns_number_gt 5465
_reflns_number_total 6955
_reflns_threshold_expression >2sigma(I)
_cod_data_source_file ic200444e_si_002_31.cif
_cod_data_source_block mxyl190
_cod_database_code 4325626

loop_
_symmetry_equiv_pos_as_xyz
'x, y, z'
'-x, -y, -z'

loop_
_atom_site_label
_atom_site_type_symbol
_atom_site_fract_x
_atom_site_fract_y
_atom_site_fract_z
_atom_site_U_iso_or_equiv
_atom_site_adp_type
_atom_site_occupancy
_atom_site_symmetry_multiplicity
_atom_site_calc_flag
_atom_site_refinement_flags
Cu1 Cu 0.5000 0.5000 0.0000 0.03379(15) Uani 1 2 d S
O1 O 0.3538(2) 0.35946(19) -0.03109(17) 0.0454(5) Uani 1 1 d .
C1 C 0.1564(4) 0.2286(3) -0.0280(3) 0.0576(10) Uani 1 1 d .
F1 F 0.2307(18) 0.1650(11) -0.0233(16) 0.076(4) Uani 0.50 1 d P
F2 F 0.066(2) 0.2130(17) 0.015(2) 0.092(6) Uani 0.50 1 d P
F3 F 0.105(3) 0.1972(18) -0.1256(16) 0.116(7) Uani 0.50 1 d P
F1A F 0.231(3) 0.1620(16) 0.0048(18) 0.099(7) Uani 0.50 1 d P
F2A F 0.051(2) 0.2103(17) 0.0265(18) 0.073(4) Uani 0.50 1 d P
F3A F 0.079(2) 0.199(2) -0.1229(17) 0.101(7) Uani 0.50 1 d P
C2 C 0.2452(3) 0.3464(3) -0.0009(2) 0.0432(7) Uani 1 1 d .
C3 C 0.1972(4) 0.4257(3) 0.0494(3) 0.0479(8) Uani 1 1 d .
H3A H 0.1158 0.4044 0.0716 0.057 Uiso 1 1 calc R
C4 C 0.2641(3) 0.5343(3) 0.0680(2) 0.0409(7) Uani 1 1 d .
C5 C 0.2000(4) 0.6164(3) 0.1185(3) 0.0587(10) Uani 1 1 d .
F4 F 0.074(2) 0.5684(15) 0.1338(16) 0.063(3) Uani 0.50 1 d P
F5 F 0.2825(17) 0.6826(18) 0.1927(18) 0.072(4) Uani 0.50 1 d P
F6 F 0.163(2) 0.678(2) 0.0477(18) 0.065(3) Uani 0.50 1 d P
F4A F 0.288(3) 0.672(2) 0.216(2) 0.101(8) Uani 0.50 1 d P
F5A F 0.185(3) 0.686(3) 0.0748(19) 0.098(7) Uani 0.50 1 d P
F6A F 0.093(2) 0.5778(18) 0.1465(18) 0.105(7) Uani 0.50 1 d P
O2 O 0.3740(2) 0.57864(18) 0.04702(17) 0.0430(5) Uani 1 1 d .
Cu2 Cu 0.0000 0.0000 -0.5000 0.04237(17) Uani 1 2 d S
O3 O 0.0322(3) 0.06720(18) -0.61320(18) 0.0488(6) Uani 1 1 d .
C6 C 0.1042(6) 0.0961(4) -0.7575(4) 0.0740(13) Uani 1 1 d .
F7 F 0.066(3) 0.1757(18) -0.7439(16) 0.193(11) Uani 0.50 1 d P
F8 F 0.1362(19) 0.0455(13) -0.8326(9) 0.119(7) Uani 0.50 1 d P
F9 F -0.0367(9) 0.0818(11) -0.8079(7) 0.092(2) Uani 0.50 1 d P
F7A F 0.1501(18) 0.1953(7) -0.7391(8) 0.121(6) Uani 0.50 1 d P
F8A F 0.2405(8) 0.1361(13) -0.7625(11) 0.117(3) Uani 0.50 1 d P
F9A F 0.059(3) 0.0282(10) -0.8340(9) 0.181(10) Uani 0.50 1 d P
C7 C 0.1122(4) 0.0454(3) -0.6651(3) 0.0546(9) Uani 1 1 d .
C8 C 0.2035(5) -0.0173(3) -0.6497(3) 0.0629(11) Uani 1 1 d .
H8A H 0.2583 -0.0270 -0.6959 0.075 Uiso 1 1 calc R
C9 C 0.2174(4) -0.0658(3) -0.5700(3) 0.0481(8) Uani 1 1 d .
C10 C 0.3191(5) -0.1346(3) -0.5576(3) 0.0617(10) Uani 1 1 d .
F10 F 0.2497(3) -0.2385(2) -0.5776(2) 0.0876(8) Uani 1 1 d .
F11 F 0.4011(3) -0.1266(2) -0.6199(2) 0.0881(9) Uani 1 1 d .
F12 F 0.3985(3) -0.1090(3) -0.4650(2) 0.0905(9) Uani 1 1 d .
O4 O 0.1533(2) -0.06372(18) -0.50214(17) 0.0461(6) Uani 1 1 d .
O01 O 0.4548(2) 0.51454(18) -0.16349(18) 0.0467(6) Uani 1 1 d .
N1 N 0.3475(3) 0.5324(2) -0.2188(2) 0.0431(6) Uani 1 1 d .
C01 C 0.3455(4) 0.6440(2) -0.2298(3) 0.0437(8) Uani 1 1 d .
C02 C 0.3961(4) 0.7227(3) -0.1273(3) 0.0558(9) Uani 1 1 d .
H02A H 0.4949 0.7310 -0.0997 0.084 Uiso 1 1 calc R
H02B H 0.3437 0.6950 -0.0818 0.084 Uiso 1 1 calc R
H02C H 0.3826 0.7929 -0.1342 0.084 Uiso 1 1 calc R
C03 C 0.4441(5) 0.6743(3) -0.2946(4) 0.0697(12) Uani 1 1 d .
H03A H 0.5398 0.6862 -0.2559 0.105 Uiso 1 1 calc R
H03B H 0.4338 0.7406 -0.3147 0.105 Uiso 1 1 calc R
H03C H 0.4220 0.6156 -0.3549 0.105 Uiso 1 1 calc R
C04 C 0.1899(4) 0.6228(3) -0.2833(3) 0.0523(9) Uani 1 1 d .
C05 C 0.1003(5) 0.6365(4) -0.2094(4) 0.0701(12) Uani 1 1 d .
H05A H 0.0036 0.6221 -0.2471 0.105 Uiso 1 1 calc R
H05B H 0.1333 0.7105 -0.1675 0.105 Uiso 1 1 calc R
H05C H 0.1068 0.5855 -0.1662 0.105 Uiso 1 1 calc R
C06 C 0.1585(5) 0.6828(3) -0.3652(3) 0.0757(13) Uani 1 1 d .
H06A H 0.0580 0.6639 -0.3937 0.113 Uiso 1 1 calc R
H06B H 0.2030 0.6622 -0.4185 0.113 Uiso 1 1 calc R
H06C H 0.1943 0.7608 -0.3362 0.113 Uiso 1 1 calc R
N2 N 0.1502(3) 0.5041(2) -0.3303(2) 0.0557(8) Uani 1 1 d .
O02 O 0.0355(4) 0.4549(2) -0.3942(2) 0.0819(10) Uani 1 1 d .
C07 C 0.2419(4) 0.4561(3) -0.2847(3) 0.0466(8) Uani 1 1 d .
C08 C 0.2253(4) 0.3416(3) -0.3053(3) 0.0478(8) Uani 1 1 d .
C09 C 0.1184(4) 0.2591(3) -0.3770(3) 0.0549(9) Uani 1 1 d .
H09A H 0.0414 0.2708 -0.4202 0.066 Uiso 1 1 calc R
N3 N 0.1393(3) 0.1629(2) -0.3763(2) 0.0524(8) Uani 1 1 d .
N4 N 0.2594(3) 0.1826(2) -0.3038(2) 0.0473(7) Uani 1 1 d .
C041 C 0.3068(5) 0.0905(3) -0.2793(3) 0.0659(12) Uani 1 1 d .
H04A H 0.3234 0.0500 -0.3404 0.079 Uiso 1 1 calc R
H04B H 0.2315 0.0416 -0.2613 0.079 Uiso 1 1 calc R
C042 C 0.4342(4) 0.1194(3) -0.1960(3) 0.0496(8) Uani 1 1 d .
H04C H 0.4187 0.1599 -0.1344 0.060 Uiso 1 1 calc R
H04D H 0.5109 0.1671 -0.2138 0.060 Uiso 1 1 calc R
C043 C 0.4757(5) 0.0203(3) -0.1746(3) 0.0619(10) Uani 1 1 d .
H04E H 0.4002 -0.0253 -0.1539 0.074 Uiso 1 1 calc R
H04F H 0.4850 -0.0221 -0.2378 0.074 Uiso 1 1 calc R
C044 C 0.6082(5) 0.0438(4) -0.0946(3) 0.0746(13) Uani 1 1 d .
H04G H 0.6273 -0.0243 -0.0855 0.112 Uiso 1 1 calc R
H04H H 0.5996 0.0840 -0.0310 0.112 Uiso 1 1 calc R
H04I H 0.6845 0.0871 -0.1150 0.112 Uiso 1 1 calc R
C010 C 0.3143(4) 0.2878(2) -0.2606(2) 0.0448(8) Uani 1 1 d .
H01A H 0.3981 0.3199 -0.2091 0.054 Uiso 1 1 calc R
C1S C 0.7462 1.5282 -0.3741 0.146 Uiso 0.50 1 d P
H1SA H 0.7936 1.5975 -0.3815 0.218 Uiso 0.50 1 d P
H1SB H 0.7421 1.5335 -0.3054 0.218 Uiso 0.50 1 d P
H1SC H 0.7952 1.4767 -0.3922 0.218 Uiso 0.50 1 d P
C2S C 0.6025 1.4924 -0.4414 0.074 Uiso 0.50 1 d P
C3S C 0.5529 1.5580 -0.4994 0.100 Uiso 0.50 1 d P
H3SA H 0.6127 1.6264 -0.4990 0.120 Uiso 0.50 1 d P
C4S C 0.4166 1.5245 -0.5581 0.124 Uiso 0.50 1 d P
C6S C 0.3300 1.4254 -0.5588 0.088 Uiso 0.50 1 d P
H6SA H 0.2359 1.4023 -0.5993 0.106 Uiso 0.50 1 d P
C7S C 0.3797 1.3599 -0.5008 0.120 Uiso 0.50 1 d P
H7SA H 0.3199 1.2914 -0.5013 0.144 Uiso 0.50 1 d P
C8S C 0.5159 1.3934 -0.4421 0.095 Uiso 0.50 1 d P
H8SA H 0.5503 1.3480 -0.4021 0.114 Uiso 0.50 1 d P
C5S C 0.3522 1.5611 -0.6445 0.356 Uiso 0.50 1 d P
H5SA H 0.4101 1.6296 -0.6457 0.534 Uiso 0.50 1 d P
H5SB H 0.3410 1.5092 -0.7057 0.534 Uiso 0.50 1 d P
H5SC H 0.2630 1.5686 -0.6388 0.534 Uiso 0.50 1 d P

loop_
_atom_site_aniso_label
_atom_site_aniso_U_11
_atom_site_aniso_U_22
_atom_site_aniso_U_33
_atom_site_aniso_U_23
_atom_site_aniso_U_13
_atom_site_aniso_U_12
Cu1 0.0308(3) 0.0281(3) 0.0384(3) 0.0053(2) 0.0085(2) 0.0028(2)
O1 0.0460(13) 0.0437(13) 0.0434(12) 0.0067(10) 0.0134(10) 0.0075(10)
C1 0.058(2) 0.045(2) 0.068(3) 0.0113(19) 0.021(2) 0.0060(19)
F1 0.064(6) 0.034(5) 0.130(12) 0.015(6) 0.037(6) 0.008(4)
F2 0.082(7) 0.051(6) 0.142(12) 0.008(6) 0.078(7) -0.017(4)
F3 0.151(14) 0.071(9) 0.066(9) -0.013(6) 0.029(8) -0.062(8)
F1A 0.099(8) 0.071(7) 0.144(13) 0.070(8) 0.029(7) 0.026(5)
F2A 0.070(7) 0.058(6) 0.102(7) 0.037(5) 0.043(7) 0.011(6)
F3A 0.098(7) 0.076(9) 0.081(12) 0.010(7) -0.028(7) -0.017(6)
C2 0.0434(18) 0.0443(19) 0.0381(17) 0.0116(14) 0.0085(14) 0.0055(14)
C3 0.0419(18) 0.0441(19) 0.057(2) 0.0107(16) 0.0194(16) 0.0053(15)
C4 0.0394(17) 0.0445(18) 0.0390(17) 0.0114(14) 0.0114(13) 0.0100(14)
C5 0.058(2) 0.045(2) 0.071(3) 0.010(2) 0.026(2) 0.0063(19)
F4 0.048(4) 0.046(5) 0.099(6) 0.016(4) 0.036(4) 0.007(3)
F5 0.064(5) 0.075(6) 0.060(10) -0.020(6) 0.025(5) 0.006(4)
F6 0.073(5) 0.076(7) 0.076(7) 0.037(5) 0.037(5) 0.047(4)
F4A 0.120(9) 0.108(11) 0.052(9) -0.016(6) 0.025(5) 0.014(6)
F5A 0.129(14) 0.075(7) 0.122(18) 0.041(11) 0.058(12) 0.056(9)
F6A 0.087(11) 0.077(8) 0.157(14) -0.007(7) 0.091(11) 0.006(7)
O2 0.0433(12) 0.0377(12) 0.0500(13) 0.0136(10) 0.0168(10) 0.0085(10)
Cu2 0.0529(3) 0.0316(3) 0.0421(3) 0.0031(2) 0.0235(3) 0.0052(2)
O3 0.0632(15) 0.0351(12) 0.0500(13) 0.0060(10) 0.0288(12) 0.0077(11)
C6 0.114(4) 0.056(3) 0.077(3) 0.029(2) 0.058(3) 0.032(3)
F7 0.38(3) 0.205(17) 0.207(15) 0.176(15) 0.240(19) 0.243(19)
F8 0.205(14) 0.155(14) 0.092(8) 0.074(9) 0.107(10) 0.135(14)
F9 0.127(6) 0.097(6) 0.076(4) 0.047(4) 0.038(4) 0.043(5)
F7A 0.190(12) 0.055(5) 0.098(6) 0.035(4) 0.044(7) -0.021(7)
F8A 0.099(5) 0.146(8) 0.144(8) 0.099(7) 0.068(6) 0.026(7)
F9A 0.30(2) 0.092(8) 0.061(6) 0.022(5) -0.029(9) -0.064(12)
C7 0.077(3) 0.0346(18) 0.055(2) 0.0064(15) 0.036(2) 0.0084(18)
C8 0.087(3) 0.049(2) 0.069(3) 0.0151(19) 0.051(2) 0.025(2)
C9 0.058(2) 0.0325(17) 0.050(2) -0.0024(14) 0.0255(17) 0.0050(15)
C10 0.074(3) 0.054(2) 0.066(3) 0.0089(19) 0.038(2) 0.022(2)
F10 0.108(2) 0.0476(14) 0.124(2) 0.0208(15) 0.0571(18) 0.0308(14)
F11 0.100(2) 0.092(2) 0.108(2) 0.0350(17) 0.0736(18) 0.0458(17)
F12 0.093(2) 0.109(2) 0.0769(18) 0.0077(16) 0.0197(15) 0.0540(18)
O4 0.0556(14) 0.0364(12) 0.0447(13) 0.0016(10) 0.0229(11) 0.0070(10)
O01 0.0516(14) 0.0329(12) 0.0524(14) 0.0037(10) 0.0136(11) 0.0105(10)
N1 0.0503(16) 0.0280(13) 0.0500(16) 0.0055(11) 0.0147(13) 0.0103(12)
C01 0.062(2) 0.0231(15) 0.0499(19) 0.0086(13) 0.0243(16) 0.0100(14)
C02 0.080(3) 0.0295(17) 0.054(2) 0.0038(15) 0.0163(19) 0.0148(17)
C03 0.089(3) 0.050(2) 0.089(3) 0.024(2) 0.055(3) 0.019(2)
C04 0.073(2) 0.0308(17) 0.054(2) 0.0117(15) 0.0162(18) 0.0152(17)
C05 0.069(3) 0.059(3) 0.092(3) 0.022(2) 0.032(2) 0.023(2)
C06 0.107(4) 0.045(2) 0.071(3) 0.024(2) 0.005(3) 0.021(2)
N2 0.068(2) 0.0315(15) 0.0576(18) 0.0071(13) 0.0009(16) 0.0108(14)
O02 0.089(2) 0.0457(16) 0.084(2) 0.0074(15) -0.0221(18) 0.0124(15)
C07 0.058(2) 0.0288(16) 0.0492(19) 0.0065(14) 0.0122(16) 0.0079(15)
C08 0.062(2) 0.0296(16) 0.0465(19) 0.0057(14) 0.0109(16) 0.0075(15)
C09 0.065(2) 0.0310(17) 0.059(2) 0.0050(15) 0.0058(18) 0.0067(16)
N3 0.0650(19) 0.0280(14) 0.0548(18) 0.0039(12) 0.0071(15) 0.0069(13)
N4 0.0662(19) 0.0267(13) 0.0419(15) 0.0014(11) 0.0095(14) 0.0087(13)
C041 0.088(3) 0.0283(18) 0.067(3) 0.0021(17) -0.001(2) 0.0156(19)
C042 0.070(2) 0.0313(17) 0.049(2) 0.0055(14) 0.0217(17) 0.0142(16)
C043 0.088(3) 0.0352(19) 0.065(2) 0.0124(17) 0.020(2) 0.0221(19)
C044 0.104(4) 0.055(3) 0.070(3) 0.013(2) 0.018(3) 0.037(3)
C010 0.063(2) 0.0253(15) 0.0407(17) 0.0009(13) 0.0110(16) 0.0095(15)

loop_
_atom_type_symbol
_atom_type_description
_atom_type_scat_dispersion_real
_atom_type_scat_dispersion_imag
_atom_type_scat_source
C C 0.0033 0.0016 'International Tables Vol C Tables 4.2.6.8 and 6.1.1.4'
H H 0.0000 0.0000 'International Tables Vol C Tables 4.2.6.8 and 6.1.1.4'
N N 0.0061 0.0033 'International Tables Vol C Tables 4.2.6.8 and 6.1.1.4'
O O 0.0106 0.0060 'International Tables Vol C Tables 4.2.6.8 and 6.1.1.4'
F F 0.0171 0.0103 'International Tables Vol C Tables 4.2.6.8 and 6.1.1.4'
Cu Cu 0.3201 1.2651 'International Tables Vol C Tables 4.2.6.8 and 6.1.1.4'

loop_
_geom_angle_atom_site_label_1
_geom_angle_atom_site_label_2
_geom_angle_atom_site_label_3
_geom_angle
_geom_angle_site_symmetry_1
_geom_angle_site_symmetry_3
O2 Cu1 O2 180.00(11) . 2_665
O2 Cu1 O1 89.26(9) . 2_665
O2 Cu1 O1 90.74(9) 2_665 2_665
O2 Cu1 O1 90.74(9) . .
O2 Cu1 O1 89.26(9) 2_665 .
O1 Cu1 O1 180.0 2_665 .
O2 Cu1 O01 81.25(9) . 2_665
O2 Cu1 O01 98.75(9) 2_665 2_665
O1 Cu1 O01 93.52(9) 2_665 2_665
O1 Cu1 O01 86.48(9) . 2_665
O2 Cu1 O01 98.75(9) . .
O2 Cu1 O01 81.25(9) 2_665 .
O1 Cu1 O01 86.48(9) 2_665 .
O1 Cu1 O01 93.52(9) . .
O01 Cu1 O01 179.999(2) 2_665 .
C2 O1 Cu1 124.6(2) . .
F2 C1 F1 114.8(13) . .
F2 C1 F3 110.8(16) . .
F1 C1 F3 95.2(16) . .
F2 C1 F3A 99.4(17) . .
F1 C1 F3A 104.8(15) . .
F3 C1 F3A 12(2) . .
F2 C1 F1A 100.9(14) . .
F1 C1 F1A 16.9(19) . .
F3 C1 F1A 110.1(16) . .
F3A C1 F1A 118.2(15) . .
F2 C1 F2A 2.1(18) . .
F1 C1 F2A 113.7(11) . .
F3 C1 F2A 112.8(15) . .
F3A C1 F2A 101.4(15) . .
F1A C1 F2A 99.5(12) . .
F2 C1 C2 114.1(11) . .
F1 C1 C2 111.2(8) . .
F3 C1 C2 109.0(10) . .
F3A C1 C2 111.5(11) . .
F1A C1 C2 111.7(10) . .
F2A C1 C2 113.5(10) . .
O1 C2 C3 127.5(3) . .
O1 C2 C1 114.0(3) . .
C3 C2 C1 118.5(3) . .
C4 C3 C2 122.1(3) . .
O2 C4 C3 128.8(3) . .
O2 C4 C5 112.5(3) . .
C3 C4 C5 118.7(3) . .
F5A C5 F5 92.0(19) . .
F5A C5 F6A 111.7(15) . .
F5 C5 F6A 106.5(15) . .
F5A C5 F4 108.1(14) . .
F5 C5 F4 114.8(13) . .
F6A C5 F4 9(2) . .
F5A C5 F4A 105(2) . .
F5 C5 F4A 14(2) . .
F6A C5 F4A 97.4(16) . .
F4 C5 F4A 106.0(14) . .
F5A C5 F6 13(3) . .
F5 C5 F6 105.4(18) . .
F6A C5 F6 107.9(13) . .
F4 C5 F6 102.6(11) . .
F4A C5 F6 118.7(16) . .
F5A C5 C4 114.7(13) . .
F5 C5 C4 113.0(9) . .
F6A C5 C4 116.1(10) . .
F4 C5 C4 112.6(8) . .
F4A C5 C4 109.6(11) . .
F6 C5 C4 107.3(10) . .
C5 F5 F5A 43.3(14) . .
C5 F5A F5 44.6(11) . .
C4 O2 Cu1 124.1(2) . .
O4 Cu2 O4 180.0 2_554 .
O4 Cu2 O3 87.98(10) 2_554 .
O4 Cu2 O3 92.02(10) . .
O4 Cu2 O3 92.02(10) 2_554 2_554
O4 Cu2 O3 87.98(10) . 2_554
O3 Cu2 O3 179.999(1) . 2_554
O4 Cu2 N3 85.49(10) 2_554 .
O4 Cu2 N3 94.51(10) . .
O3 Cu2 N3 91.82(10) . .
O3 Cu2 N3 88.18(10) 2_554 .
O4 Cu2 N3 94.51(10) 2_554 2_554
O4 Cu2 N3 85.49(10) . 2_554
O3 Cu2 N3 88.18(10) . 2_554
O3 Cu2 N3 91.82(10) 2_554 2_554
N3 Cu2 N3 180.0 . 2_554
C7 O3 Cu2 123.5(2) . .
F9A C6 F7 122.3(14) . .
F9A C6 F7A 132.7(8) . .
F7 C6 F7A 39.7(11) . .
F9A C6 F8 35.9(11) . .
F7 C6 F8 132.8(8) . .
F7A C6 F8 114.0(8) . .
F9A C6 F8A 100.6(11) . .
F7 C6 F8A 102.8(12) . .
F7A C6 F8A 63.5(7) . .
F8 C6 F8A 64.9(7) . .
F9A C6 F9 64.2(12) . .
F7 C6 F9 65.5(13) . .
F7A C6 F9 100.9(8) . .
F8 C6 F9 96.5(8) . .
F8A C6 F9 143.1(5) . .
F9A C6 C7 111.0(7) . .
F7 C6 C7 111.4(7) . .
F7A C6 C7 116.2(6) . .
F8 C6 C7 115.8(6) . .
F8A C6 C7 106.6(5) . .
F9 C6 C7 110.2(4) . .
F7A F7 C6 72.8(12) . .
F7A F7 F9 129.4(18) . .
C6 F7 F9 65.1(11) . .
F9A F8 C6 65.4(13) . .
F9A F8 F8A 126.2(18) . .
C6 F8 F8A 61.4(7) . .
F9A F9 C6 49.7(5) . .
F9A F9 F7 94.8(8) . .
C6 F9 F7 49.4(6) . .
F7 F7A C6 67.5(12) . .
F7 F7A F8A 130.6(17) . .
C6 F7A F8A 63.9(7) . .
F7A F8A C6 52.6(5) . .
F7A F8A F8 96.3(7) . .
C6 F8A F8 53.7(5) . .
F8 F9A C6 78.7(14) . .
F8 F9A F9 135(2) . .
C6 F9A F9 66.1(11) . .
O3 C7 C8 128.2(4) . .
O3 C7 C6 113.5(4) . .
C8 C7 C6 118.3(4) . .
C9 C8 C7 122.4(4) . .
O4 C9 C8 128.2(4) . .
O4 C9 C10 111.8(3) . .
C8 C9 C10 119.9(3) . .
F12 C10 F10 107.2(4) . .
F12 C10 F11 107.9(4) . .
F10 C10 F11 106.5(3) . .
F12 C10 C9 111.9(3) . .
F10 C10 C9 110.0(4) . .
F11 C10 C9 113.0(4) . .
C9 O4 Cu2 124.6(2) . .
N1 O01 Cu1 130.2(2) . .
O01 N1 C07 124.9(3) . .
O01 N1 C01 121.7(3) . .
C07 N1 C01 112.4(3) . .
N1 C01 C02 110.1(3) . .
N1 C01 C03 106.1(3) . .
C02 C01 C03 109.9(3) . .
N1 C01 C04 100.2(2) . .
C02 C01 C04 115.3(3) . .
C03 C01 C04 114.3(3) . .
N2 C04 C06 109.1(3) . .
N2 C04 C05 105.8(3) . .
C06 C04 C05 110.6(4) . .
N2 C04 C01 101.2(3) . .
C06 C04 C01 116.1(3) . .
C05 C04 C01 113.0(3) . .
O02 N2 C07 125.3(3) . .
O02 N2 C04 122.7(3) . .
C07 N2 C04 111.3(3) . .
N1 C07 N2 108.8(3) . .
N1 C07 C08 126.4(3) . .
N2 C07 C08 124.8(3) . .
C010 C08 C09 104.5(3) . .
C010 C08 C07 127.4(3) . .
C09 C08 C07 128.0(3) . .
N3 C09 C08 111.1(3) . .
C09 N3 N4 105.3(3) . .
C09 N3 Cu2 123.1(2) . .
N4 N3 Cu2 131.1(2) . .
C010 N4 N3 112.1(3) . .
C010 N4 C041 129.0(3) . .
N3 N4 C041 118.8(3) . .
N4 C041 C042 115.0(3) . .
C041 C042 C043 111.9(3) . .
C044 C043 C042 114.7(3) . .
N4 C010 C08 107.0(3) . .
C6S C1S C5S 107.4 2_684 2_684
C6S C1S C2S 46.0 2_684 .
C5S C1S C2S 62.9 2_684 .
C6S C1S C4S 53.2 2_684 2_684
C5S C1S C4S 55.7 2_684 2_684
C2S C1S C4S 7.3 . 2_684
C4S C2S C6S 168.9 2_684 2_684
C4S C2S C8S 9.0 2_684 .
C6S C2S C8S 178.0 2_684 .
C4S C2S C3S 112.4 2_684 .
C6S C2S C3S 58.3 2_684 .
C8S C2S C3S 120.0 . .
C4S C2S C1S 125.8 2_684 .
C6S C2S C1S 63.0 2_684 .
C8S C2S C1S 118.7 . .
C3S C2S C1S 121.3 . .
C4S C2S C5S 68.7 2_684 2_684
C6S C2S C5S 118.5 2_684 2_684
C8S C2S C5S 62.8 . 2_684
C3S C2S C5S 165.0 . 2_684
C1S C2S C5S 57.5 . 2_684
C4S C2S C3S 45.0 2_684 2_684
C6S C2S C3S 125.8 2_684 2_684
C8S C2S C3S 52.5 . 2_684
C3S C2S C3S 67.5 . 2_684
C1S C2S C3S 170.6 . 2_684
C5S C2S C3S 113.1 2_684 2_684
C7S C3S C6S 71.1 2_684 2_684
C7S C3S C8S 68.7 2_684 2_684
C6S C3S C8S 139.8 2_684 2_684
C7S C3S C4S 118.3 2_684 .
C6S C3S C4S 170.6 2_684 .
C8S C3S C4S 49.6 2_684 .
C7S C3S C2S 121.7 2_684 .
C6S C3S C2S 50.6 2_684 .
C8S C3S C2S 169.5 2_684 .
C4S C3S C2S 120.0 . .
C7S C3S C4S 130.7 2_684 2_684
C6S C3S C4S 59.7 2_684 2_684
C8S C3S C4S 160.4 2_684 2_684
C4S C3S C4S 110.9 . 2_684
C2S C3S C4S 9.1 . 2_684
C7S C3S C2S 125.8 2_684 2_684
C6S C3S C2S 163.0 2_684 2_684
C8S C3S C2S 57.1 2_684 2_684
C4S C3S C2S 7.6 . 2_684
C2S C3S C2S 112.5 . 2_684
C4S C3S C2S 103.4 2_684 2_684
C7S C3S C3S 176.6 2_684 2_684
C6S C3S C3S 111.8 2_684 2_684
C8S C3S C3S 108.4 2_684 2_684
C4S C3S C3S 58.8 . 2_684
C2S C3S C3S 61.2 . 2_684
C4S C3S C3S 52.1 2_684 2_684
C2S C3S C3S 51.3 2_684 2_684
C2S C4S C8S 168.9 2_684 2_684
C2S C4S C3S 127.4 2_684 .
C8S C4S C3S 61.7 2_684 .
C2S C4S C6S 9.0 2_684 .
C8S C4S C6S 178.0 2_684 .
C3S C4S C6S 120.0 . .
C2S C4S C5S 101.8 2_684 .
C8S C4S C5S 70.8 2_684 .
C3S C4S C5S 129.8 . .
C6S C4S C5S 107.9 . .
C2S C4S C3S 58.5 2_684 2_684
C8S C4S C3S 130.7 2_684 2_684
C3S C4S C3S 69.1 . 2_684
C6S C4S C3S 50.9 . 2_684
C5S C4S C3S 155.3 . 2_684
C2S C4S C1S 47.0 2_684 2_684
C8S C4S C1S 124.2 2_684 2_684
C3S C4S C1S 174.0 . 2_684
C6S C4S C1S 54.1 . 2_684
C5S C4S C1S 55.3 . 2_684
C3S C4S C1S 105.1 2_684 2_684
C2S C6S C3S 71.1 2_684 2_684
C2S C6S C7S 121.7 2_684 .
C3S C6S C7S 50.6 2_684 .
C2S C6S C4S 2.0 2_684 .
C3S C6S C4S 69.4 2_684 .
C7S C6S C4S 120.0 . .
C2S C6S C1S 71.0 2_684 2_684
C3S C6S C1S 142.0 2_684 2_684
C7S C6S C1S 167.3 . 2_684
C4S C6S C1S 72.6 . 2_684
C3S C7S C8S 61.7 2_684 .
C3S C7S C6S 58.3 2_684 .
C8S C7S C6S 120.0 . .
C4S C8S C3S 68.7 2_684 2_684
C4S C8S C7S 118.3 2_684 .
C3S C8S C7S 49.6 2_684 .
C4S C8S C2S 2.0 2_684 .
C3S C8S C2S 70.4 2_684 .
C7S C8S C2S 120.0 . .
C4S C8S C5S 64.7 2_684 2_684
C3S C8S C5S 130.7 2_684 2_684
C7S C8S C5S 164.8 . 2_684
C2S C8S C5S 63.4 . 2_684
C1S C5S C4S 69.0 2_684 .
C1S C5S C8S 112.1 2_684 2_684
C4S C5S C8S 44.5 . 2_684
C1S C5S C2S 59.6 2_684 2_684
C4S C5S C2S 9.5 . 2_684
C8S C5S C2S 53.9 2_684 2_684

loop_
_geom_bond_atom_site_label_1
_geom_bond_atom_site_label_2
_geom_bond_distance
_geom_bond_site_symmetry_2
Cu1 O2 1.973(2) .
Cu1 O2 1.973(2) 2_665
Cu1 O1 1.999(2) 2_665
Cu1 O1 1.999(2) .
Cu1 O01 2.284(2) 2_665
Cu1 O01 2.284(2) .
O1 C2 1.258(4) .
C1 F2 1.20(3) .
C1 F1 1.254(18) .
C1 F3 1.31(2) .
C1 F3A 1.331(19) .
C1 F1A 1.37(2) .
C1 F2A 1.44(3) .
C1 C2 1.534(5) .
C2 C3 1.390(5) .
C3 C4 1.381(5) .
C4 O2 1.260(4) .
C4 C5 1.528(5) .
C5 F5A 1.20(3) .
C5 F5 1.23(2) .
C5 F6A 1.26(2) .
C5 F4 1.377(19) .
C5 F4A 1.42(3) .
C5 F6 1.43(2) .
F5 F5A 1.75(3) .
Cu2 O4 1.947(2) 2_554
Cu2 O4 1.947(2) .
Cu2 O3 1.990(2) .
Cu2 O3 1.990(2) 2_554
Cu2 N3 2.415(3) .
Cu2 N3 2.415(3) 2_554
O3 C7 1.250(4) .
C6 F9A 1.188(12) .
C6 F7 1.193(11) .
C6 F7A 1.235(9) .
C6 F8 1.281(10) .
C6 F8A 1.396(9) .
C6 F9 1.424(10) .
C6 C7 1.548(6) .
F7 F7A 0.82(2) .
F7 F9 1.43(3) .
F8 F9A 0.77(2) .
F8 F8A 1.441(15) .
F9 F9A 1.40(2) .
F7A F8A 1.391(14) .
C7 C8 1.391(6) .
C8 C9 1.373(5) .
C9 O4 1.260(4) .
C9 C10 1.533(6) .
C10 F12 1.314(5) .
C10 F10 1.331(5) .
C10 F11 1.331(5) .
O01 N1 1.301(4) .
N1 C07 1.333(4) .
N1 C01 1.501(4) .
C01 C02 1.516(5) .
C01 C03 1.523(5) .
C01 C04 1.553(5) .
C04 N2 1.498(4) .
C04 C06 1.521(5) .
C04 C05 1.531(6) .
N2 O02 1.267(4) .
N2 C07 1.363(4) .
C07 C08 1.438(5) .
C08 C010 1.392(5) .
C08 C09 1.409(5) .
C09 N3 1.328(5) .
N3 N4 1.361(4) .
N4 C010 1.336(4) .
N4 C041 1.469(5) .
C041 C042 1.480(5) .
C042 C043 1.515(5) .
C043 C044 1.498(6) .
C1S C6S 1.4058 2_684
C1S C5S 1.4580 2_684
C1S C2S 1.4915 .
C1S C4S 1.6558 2_684
C2S C4S 0.2581 2_684
C2S C6S 1.1358 2_684
C2S C8S 1.3900 .
C2S C3S 1.3900 .
C2S C5S 1.5386 2_684
C2S C3S 1.5602 2_684
C3S C7S 1.1358 2_684
C3S C6S 1.2503 2_684
C3S C8S 1.3135 2_684
C3S C4S 1.3900 .
C3S C4S 1.5072 2_684
C3S C2S 1.5603 2_684
C3S C3S 1.6455 2_684
C4S C2S 0.2582 2_684
C4S C8S 1.1358 2_684
C4S C6S 1.3900 .
C4S C5S 1.4648 .
C4S C3S 1.5073 2_684
C4S C1S 1.6558 2_684
C6S C2S 1.1358 2_684
C6S C3S 1.2503 2_684
C6S C7S 1.3900 .
C6S C1S 1.4059 2_684
C7S C3S 1.1358 2_684
C7S C8S 1.3899 .
C8S C4S 1.1358 2_684
C8S C3S 1.3135 2_684
C8S C5S 1.5303 2_684
C5S C1S 1.4580 2_684
C5S C8S 1.5303 2_684
C5S C2S 1.5386 2_684
